data_4307621
loop_
_publ_author_name
'Antonio Otero'
'Juan Fern\'andez-Baeza'
'Antonio Anti\~nolo'
'Juan Tejeda'
'Agust\'in Lara-S\'anchez'
'Luis F. S\'anchez-Barba'
'Isabel L\'opez-Solera'
'Ana M. Rodr\'iguez'

_publ_contact_author
;                                                                               
     'Fernandez-Baeza, J.'                                     
      Departamento de Quimica Inorganica, Organica y Bioquimica
      Campus Universitario
      Universidad de Castilla-La Mancha
      13071-Ciudad Real
      Spain
;
_publ_contact_author_email juan.fbaeza@uclm.es
_publ_contact_author_phone '+34 926295300'
_publ_section_title
;
Lithium, Titanium, and Zirconium Complexes with Novel Amidinate Scorpionate
Ligands
;
_journal_name_full 'Inorganic Chemistry'
_journal_page_first 1760
_journal_page_last 1770
_journal_paper_doi 10.1021/ic062093c
_journal_volume 46
_journal_year 2007
_chemical_formula_sum 'C78 H118 Li10 N26 O8'
_chemical_formula_weight 1617.38
_chemical_name_systematic
;
 ?
;
_space_group_IT_number 14
_symmetry_cell_setting monoclinic
_symmetry_space_group_name_Hall '-P 2ybc'
_symmetry_space_group_name_H-M 'P 1 21/c 1'
_atom_sites_solution_hydrogens geom
_atom_sites_solution_primary direct
_atom_sites_solution_secondary difmap
_audit_creation_method SHELXL-97
_cell_angle_alpha 90.00
_cell_angle_beta 95.14(3)
_cell_angle_gamma 90.00
_cell_formula_units_Z 2
_cell_length_a 13.739(3)
_cell_length_b 18.195(8)
_cell_length_c 22.337(9)
_cell_measurement_reflns_used 25
_cell_measurement_temperature 250(2)
_cell_measurement_theta_max 20
_cell_measurement_theta_min 2
_cell_volume 5561(4)
_computing_cell_refinement 'Nonius (control program)'
_computing_data_collection 'Nonius (control program)'
_computing_data_reduction 'XRAY80 (Stewart, 1976)'
_computing_structure_refinement 'SHELXL-97 (Sheldrick, 1997)'
_computing_structure_solution 'SHELXS-97 (Sheldrick, 1990)'
_diffrn_ambient_temperature 250(2)
_diffrn_measured_fraction_theta_full 1.000
_diffrn_measured_fraction_theta_max 1.000
_diffrn_measurement_device_type 'four circle diffractometer Nonius-Mach3'
_diffrn_measurement_method '\w/2\q scans'
_diffrn_radiation_monochromator graphite
_diffrn_radiation_source 'fine-focus sealed tube'
_diffrn_radiation_type MoK\a
_diffrn_radiation_wavelength 0.71073
_diffrn_reflns_av_R_equivalents 0.1058
_diffrn_reflns_av_sigmaI/netI 1.0441
_diffrn_reflns_limit_h_max 16
_diffrn_reflns_limit_h_min -16
_diffrn_reflns_limit_k_max 21
_diffrn_reflns_limit_k_min 0
_diffrn_reflns_limit_l_max 26
_diffrn_reflns_limit_l_min 0
_diffrn_reflns_number 10070
_diffrn_reflns_theta_full 25.00
_diffrn_reflns_theta_max 25.00
_diffrn_reflns_theta_min 2.02
_diffrn_standards_interval_time 60
_diffrn_standards_number 2
_exptl_absorpt_coefficient_mu 0.063
_exptl_absorpt_correction_T_max 0.9918
_exptl_absorpt_correction_T_min 0.9732
_exptl_absorpt_correction_type psi-scan
_exptl_crystal_colour colorless
_exptl_crystal_density_diffrn 0.966
_exptl_crystal_density_method 'not measured'
_exptl_crystal_description block
_exptl_crystal_F_000 1724
_exptl_crystal_size_max 0.43
_exptl_crystal_size_mid 0.34
_exptl_crystal_size_min 0.33
_refine_diff_density_max 0.361
_refine_diff_density_min -0.390
_refine_diff_density_rms 0.083
_refine_ls_extinction_method none
_refine_ls_goodness_of_fit_ref 0.739
_refine_ls_hydrogen_treatment constr
_refine_ls_matrix_type full
_refine_ls_number_parameters 452
_refine_ls_number_reflns 9797
_refine_ls_number_restraints 234
_refine_ls_restrained_S_all 0.731
_refine_ls_R_factor_all 0.4733
_refine_ls_R_factor_gt 0.1401
_refine_ls_shift/su_max 0.098
_refine_ls_shift/su_mean 0.008
_refine_ls_structure_factor_coef Fsqd
_refine_ls_weighting_details 'calc w=1/[\s^2^(Fo^2^)+(0.1338P)^2^+0.0000P] where P=(Fo^2^+2Fc^2^)/3'
_refine_ls_weighting_scheme calc
_refine_ls_wR_factor_gt 0.3053
_refine_ls_wR_factor_ref 0.3700
_reflns_number_gt 1366
_reflns_number_total 9797
_reflns_threshold_expression >2sigma(I)
_cod_data_source_file ic062093csi20061102_124645_5.cif
_cod_data_source_block 5
_cod_depositor_comments
;
The following automatic conversions were performed:
'_exptl_absorpt_correction_type' value 'psi scan' changed to 'psi-scan'
according to '/home/saulius/struct/CIF-dictionaries/cif_core.dic'
dictionary named 'cif_core.dic' version 2.4.1 from 2010-06-29.

Automatic conversion script
Id: cif_fix_enum 1527 2010-12-29 10:47:43Z saulius 
;
_cod_database_code 4307621

loop_
_symmetry_equiv_pos_as_xyz
'x, y, z'
'-x, y+1/2, -z+1/2'
'-x, -y, -z'
'x, -y-1/2, z-1/2'

loop_
_atom_site_label
_atom_site_type_symbol
_atom_site_fract_x
_atom_site_fract_y
_atom_site_fract_z
_atom_site_U_iso_or_equiv
_atom_site_adp_type
_atom_site_occupancy
_atom_site_symmetry_multiplicity
_atom_site_calc_flag
_atom_site_refinement_flags
_atom_site_disorder_assembly
_atom_site_disorder_group
Li1 Li 0.5766(14) 0.5984(10) 0.4680(9) 0.056(6) Uiso 1 1 d . . .
Li2 Li 0.4412(15) 0.6075(11) 0.5357(9) 0.064(6) Uiso 1 1 d . . .
Li3 Li 0.6612(14) 0.5066(11) 0.5403(9) 0.061(6) Uiso 1 1 d . . .
Li4 Li 0.5207(13) 0.5122(10) 0.5999(9) 0.053(6) Uiso 1 1 d . . .
Li5 Li 0.7586(18) 0.7739(13) 0.6068(11) 0.096(9) Uiso 1 1 d . . .
N1 N 0.7342(7) 0.6726(5) 0.6323(5) 0.061(3) Uani 1 1 d U . .
N2 N 0.6284(7) 0.6601(6) 0.7116(5) 0.056(3) Uiso 1 1 d . . .
C1 C 0.7338(9) 0.5606(8) 0.6865(5) 0.053(4) Uani 1 1 d U . .
H1 H 0.7765 0.5705 0.7231 0.063 Uiso 1 1 calc R . .
C2 C 0.6993(9) 0.6357(8) 0.6756(6) 0.057(4) Uani 1 1 d U . .
C3 C 0.6156(9) 0.6403(6) 0.7730(5) 0.090(5) Uani 1 1 d U . .
H3A H 0.5573 0.6113 0.7740 0.135 Uiso 1 1 calc R . .
H3B H 0.6100 0.6840 0.7964 0.135 Uiso 1 1 calc R . .
H3C H 0.6709 0.6122 0.7893 0.135 Uiso 1 1 calc R . .
C4 C 0.5786(8) 0.7278(6) 0.6903(5) 0.071(4) Uani 1 1 d U . .
H4A H 0.6258 0.7663 0.6877 0.107 Uiso 1 1 calc R . .
H4B H 0.5322 0.7420 0.7178 0.107 Uiso 1 1 calc R . .
H4C H 0.5452 0.7194 0.6513 0.107 Uiso 1 1 calc R . .
N3 N 0.6115(8) 0.7010(5) 0.4411(5) 0.067(4) Uani 1 1 d U . .
C5 C 0.7156(9) 0.8077(7) 0.4769(6) 0.056(4) Uiso 1 1 d . . .
H5 H 0.7141 0.8313 0.4374 0.067 Uiso 1 1 calc R . .
C6 C 0.6546(10) 0.7451(7) 0.4578(6) 0.062(4) Uani 1 1 d U . .
O1 O 0.5628(5) 0.4284(4) 0.5529(3) 0.054(2) Uani 1 1 d U . .
O2 O 0.5761(5) 0.5920(3) 0.5549(3) 0.040(2) Uani 1 1 d U . .
N10 N 0.5860(8) 0.4885(5) 0.6851(4) 0.057(3) Uani 1 1 d U . .
N11 N 0.6784(8) 0.5080(6) 0.7093(5) 0.059(3) Uani 1 1 d U . .
C10 C 0.5533(11) 0.4324(8) 0.7156(6) 0.085(5) Uani 1 1 d U . .
C11 C 0.6216(11) 0.4182(7) 0.7640(7) 0.076(4) Uiso 1 1 d . . .
H11 H 0.6151 0.3837 0.7941 0.091 Uiso 1 1 calc R . .
C12 C 0.6985(12) 0.4628(10) 0.7599(8) 0.105(6) Uani 1 1 d U . .
C13 C 0.4516(10) 0.3990(7) 0.7014(6) 0.101(5) Uani 1 1 d U . .
H13A H 0.4124 0.4088 0.7340 0.151 Uiso 1 1 calc R . .
H13B H 0.4573 0.3469 0.6962 0.151 Uiso 1 1 calc R . .
H13C H 0.4212 0.4204 0.6651 0.151 Uiso 1 1 calc R . .
C14 C 0.7951(8) 0.4704(7) 0.7965(5) 0.086(5) Uani 1 1 d U . .
H14A H 0.7948 0.4414 0.8324 0.128 Uiso 1 1 calc R . .
H14B H 0.8060 0.5210 0.8071 0.128 Uiso 1 1 calc R . .
H14C H 0.8464 0.4536 0.7734 0.128 Uiso 1 1 calc R . .
N20 N 0.7843(7) 0.4896(5) 0.6019(4) 0.046(3) Uani 1 1 d U . .
N21 N 0.8043(8) 0.5316(5) 0.6526(5) 0.048(3) Uiso 1 1 d . . .
C20 C 0.9055(9) 0.5389(7) 0.6593(7) 0.067(4) Uani 1 1 d U . .
C21 C 0.9472(10) 0.5007(6) 0.6207(6) 0.076(5) Uani 1 1 d U . .
H21 H 1.0139 0.4937 0.6185 0.092 Uiso 1 1 calc R . .
C22 C 0.8709(10) 0.4723(6) 0.5829(6) 0.055(4) Uani 1 1 d U . .
C23 C 0.9493(9) 0.5877(6) 0.7132(6) 0.102(6) Uani 1 1 d U . .
H23A H 1.0190 0.5905 0.7126 0.153 Uiso 1 1 calc R . .
H23B H 0.9337 0.5663 0.7504 0.153 Uiso 1 1 calc R . .
H23C H 0.9219 0.6363 0.7095 0.153 Uiso 1 1 calc R . .
C24 C 0.8730(8) 0.4237(7) 0.5286(6) 0.092(5) Uani 1 1 d U . .
H24A H 0.8075 0.4092 0.5150 0.137 Uiso 1 1 calc R . .
H24B H 0.9114 0.3807 0.5391 0.137 Uiso 1 1 calc R . .
H24C H 0.9012 0.4500 0.4972 0.137 Uiso 1 1 calc R . .
N30 N 0.8218(8) 0.7957(5) 0.4848(6) 0.059(3) Uani 1 1 d U . .
N31 N 0.8543(7) 0.7678(5) 0.5445(5) 0.057(3) Uani 1 1 d U . .
C30 C 0.9502(10) 0.7556(7) 0.5376(7) 0.057(4) Uiso 1 1 d . . .
C31 C 0.9756(10) 0.7707(7) 0.4792(7) 0.078(5) Uani 1 1 d U . .
H31 H 1.0369 0.7651 0.4652 0.094 Uiso 1 1 calc R . .
C32 C 0.8939(12) 0.7949(7) 0.4477(7) 0.067(4) Uani 1 1 d U . .
C33 C 1.0188(10) 0.7201(8) 0.5893(6) 0.130(6) Uani 1 1 d U . .
H33A H 0.9882 0.6771 0.6038 0.195 Uiso 1 1 calc R . .
H33B H 1.0307 0.7548 0.6215 0.195 Uiso 1 1 calc R . .
H33C H 1.0797 0.7068 0.5743 0.195 Uiso 1 1 calc R . .
C34 C 0.8842(10) 0.8221(8) 0.3819(6) 0.114(6) Uani 1 1 d U . .
H34A H 0.9463 0.8400 0.3717 0.172 Uiso 1 1 calc R . .
H34B H 0.8369 0.8610 0.3775 0.172 Uiso 1 1 calc R . .
H34C H 0.8634 0.7822 0.3557 0.172 Uiso 1 1 calc R . .
N40 N 0.6845(7) 0.8655(5) 0.5062(5) 0.061(3) Uani 1 1 d U . .
N41 N 0.6788(6) 0.8620(5) 0.5680(5) 0.049(3) Uani 1 1 d U . .
C40 C 0.6488(10) 0.9281(8) 0.4866(8) 0.062(4) Uiso 1 1 d . . .
C41 C 0.6190(11) 0.9610(9) 0.5340(8) 0.119(6) Uani 1 1 d U . .
H41 H 0.5890 1.0069 0.5333 0.142 Uiso 1 1 calc R . .
C42 C 0.6379(10) 0.9194(8) 0.5839(7) 0.062(4) Uiso 1 1 d . . .
C43 C 0.6416(11) 0.9461(7) 0.4214(6) 0.129(7) Uani 1 1 d U . .
H43A H 0.6976 0.9270 0.4039 0.193 Uiso 1 1 calc R . .
H43B H 0.6390 0.9985 0.4164 0.193 Uiso 1 1 calc R . .
H43C H 0.5833 0.9245 0.4020 0.193 Uiso 1 1 calc R . .
C44 C 0.6232(9) 0.9371(6) 0.6477(5) 0.076(4) Uani 1 1 d U . .
H44A H 0.5648 0.9657 0.6491 0.115 Uiso 1 1 calc R . .
H44B H 0.6782 0.9646 0.6652 0.115 Uiso 1 1 calc R . .
H44C H 0.6174 0.8923 0.6698 0.115 Uiso 1 1 calc R . .
N50 N 0.3714(7) 0.5343(6) 0.5857(5) 0.056(3) Uani 1 1 d U . .
N51 N 0.3230(7) 0.4806(6) 0.5492(4) 0.053(3) Uani 1 1 d U . .
C50 C 0.3182(12) 0.5461(7) 0.6318(7) 0.066(4) Uani 1 1 d U . .
C51 C 0.2327(11) 0.5043(7) 0.6296(6) 0.085(5) Uani 1 1 d U . .
H51 H 0.1836 0.5022 0.6556 0.102 Uiso 1 1 calc R . .
C52 C 0.2442(12) 0.4666(7) 0.5760(8) 0.076(5) Uani 1 1 d U . .
C53 C 0.1766(9) 0.4079(7) 0.5509(6) 0.100(5) Uani 1 1 d U . .
H53A H 0.1597 0.4169 0.5089 0.150 Uiso 1 1 calc R . .
H53B H 0.1184 0.4081 0.5717 0.150 Uiso 1 1 calc R . .
H53C H 0.2083 0.3610 0.5560 0.150 Uiso 1 1 calc R . .
C54 C 0.3534(10) 0.6027(8) 0.6796(6) 0.113(6) Uani 1 1 d U . .
H54A H 0.4072 0.6300 0.6661 0.170 Uiso 1 1 calc R . .
H54B H 0.3743 0.5780 0.7165 0.170 Uiso 1 1 calc R . .
H54C H 0.3010 0.6358 0.6862 0.170 Uiso 1 1 calc R . .
O60 O 0.3846(6) 0.7072(4) 0.5376(4) 0.081(3) Uiso 1 1 d . . .
C60 C 0.2850(10) 0.7241(8) 0.5512(6) 0.110(5) Uiso 1 1 d . . .
H60A H 0.2658 0.6936 0.5838 0.132 Uiso 1 1 calc R . .
H60B H 0.2390 0.7168 0.5162 0.132 Uiso 1 1 calc R . .
C61 C 0.2900(15) 0.8081(11) 0.5704(9) 0.210(9) Uiso 1 1 d . . .
H61A H 0.2408 0.8366 0.5467 0.252 Uiso 1 1 calc R . .
H61B H 0.2803 0.8137 0.6126 0.252 Uiso 1 1 calc R . .
C62 C 0.3910(13) 0.8322(10) 0.5582(8) 0.166(8) Uiso 1 1 d . . .
H62A H 0.4268 0.8481 0.5953 0.199 Uiso 1 1 calc R . .
H62B H 0.3868 0.8733 0.5304 0.199 Uiso 1 1 calc R . .
C63 C 0.4461(11) 0.7669(9) 0.5305(7) 0.128(6) Uiso 1 1 d . . .
H63A H 0.4543 0.7756 0.4884 0.154 Uiso 1 1 calc R . .
H63B H 0.5098 0.7593 0.5521 0.154 Uiso 1 1 calc R . .
O70 O 0.8326(7) 0.8237(5) 0.6813(4) 0.103(3) Uiso 1 1 d . . .
C70 C 0.8434(12) 0.7943(9) 0.7437(7) 0.129(6) Uiso 1 1 d . . .
H70A H 0.7813 0.7750 0.7541 0.155 Uiso 1 1 calc R . .
H70B H 0.8908 0.7547 0.7466 0.155 Uiso 1 1 calc R . .
C71 C 0.8750(16) 0.8520(13) 0.7842(10) 0.227(10) Uiso 1 1 d . . .
H71A H 0.9306 0.8369 0.8113 0.273 Uiso 1 1 calc R . .
H71B H 0.8227 0.8682 0.8075 0.273 Uiso 1 1 calc R . .
C72 C 0.9033(14) 0.9118(12) 0.7409(9) 0.201(10) Uiso 1 1 d . . .
H72A H 0.8580 0.9525 0.7425 0.242 Uiso 1 1 calc R . .
H72B H 0.9679 0.9299 0.7545 0.242 Uiso 1 1 calc R . .
C73 C 0.9037(12) 0.8872(9) 0.6770(8) 0.149(7) Uiso 1 1 d . . .
H73A H 0.9677 0.8710 0.6674 0.179 Uiso 1 1 calc R . .
H73B H 0.8788 0.9245 0.6486 0.179 Uiso 1 1 calc R . .

loop_
_atom_site_aniso_label
_atom_site_aniso_U_11
_atom_site_aniso_U_22
_atom_site_aniso_U_33
_atom_site_aniso_U_23
_atom_site_aniso_U_13
_atom_site_aniso_U_12
N1 0.079(8) 0.033(6) 0.064(8) 0.025(6) -0.026(6) -0.023(6)
C1 0.035(8) 0.108(12) 0.012(7) 0.017(8) -0.009(6) -0.011(9)
C2 0.053(10) 0.062(10) 0.050(10) 0.045(8) -0.028(8) -0.008(8)
C3 0.157(14) 0.068(10) 0.038(9) 0.022(8) -0.021(9) -0.060(10)
C4 0.111(11) 0.040(7) 0.058(9) -0.023(7) -0.017(8) 0.020(8)
N3 0.086(9) 0.028(6) 0.081(9) -0.014(6) -0.026(7) -0.015(6)
C6 0.083(11) 0.035(8) 0.065(10) 0.010(8) -0.015(8) -0.024(8)
O1 0.058(5) 0.060(5) 0.040(5) -0.010(4) -0.018(4) 0.026(4)
O2 0.072(6) 0.036(4) 0.012(4) -0.013(4) 0.008(4) 0.012(4)
N10 0.054(7) 0.053(7) 0.062(8) 0.011(6) -0.009(6) -0.011(6)
N11 0.056(8) 0.056(8) 0.063(9) 0.010(7) -0.013(7) -0.017(7)
C10 0.094(13) 0.096(12) 0.062(11) 0.018(9) -0.014(10) -0.063(10)
C12 0.103(14) 0.107(13) 0.097(14) -0.017(12) -0.030(12) -0.022(12)
C13 0.104(13) 0.117(13) 0.081(12) 0.039(10) 0.008(10) -0.025(11)
C14 0.086(11) 0.106(11) 0.059(10) 0.027(9) -0.025(9) -0.027(9)
N20 0.051(7) 0.038(6) 0.050(7) -0.012(6) -0.005(6) -0.002(6)
C20 0.038(9) 0.048(8) 0.110(13) -0.030(9) -0.021(9) 0.003(7)
C21 0.086(12) 0.054(9) 0.087(12) -0.052(9) 0.003(10) 0.032(9)
C22 0.043(9) 0.051(9) 0.070(11) -0.034(8) -0.008(9) -0.005(8)
C23 0.078(10) 0.056(9) 0.155(14) 0.001(10) -0.086(10) -0.001(8)
C24 0.065(10) 0.113(12) 0.091(12) -0.039(11) -0.027(9) -0.002(9)
N30 0.057(9) 0.057(7) 0.066(9) -0.003(7) 0.013(8) -0.013(7)
N31 0.046(7) 0.065(7) 0.060(8) -0.001(6) 0.001(6) 0.024(6)
C31 0.041(9) 0.074(10) 0.120(15) -0.029(10) 0.003(10) 0.006(8)
C32 0.061(12) 0.050(9) 0.086(14) -0.010(9) -0.005(11) -0.010(9)
C33 0.111(13) 0.140(14) 0.130(14) 0.064(12) -0.036(12) -0.025(11)
C34 0.132(14) 0.122(14) 0.088(13) 0.026(11) -0.002(11) 0.027(11)
N40 0.117(9) 0.026(6) 0.038(7) -0.001(6) -0.006(7) 0.034(6)
N41 0.053(7) 0.038(6) 0.050(7) 0.007(6) -0.023(6) 0.003(6)
C41 0.136(15) 0.088(12) 0.127(16) 0.021(13) -0.021(13) 0.017(11)
C43 0.244(19) 0.094(12) 0.047(11) 0.000(9) 0.002(12) 0.060(13)
C44 0.134(13) 0.039(8) 0.058(10) -0.002(7) 0.026(9) 0.001(8)
N50 0.081(9) 0.054(7) 0.033(7) -0.009(6) 0.013(7) -0.032(7)
N51 0.035(6) 0.063(8) 0.063(8) -0.017(7) 0.015(6) -0.027(6)
C50 0.087(12) 0.044(9) 0.059(11) -0.001(9) -0.035(10) 0.006(9)
C51 0.124(14) 0.071(10) 0.050(10) -0.024(9) -0.042(10) -0.040(10)
C52 0.098(13) 0.034(8) 0.084(13) 0.005(9) -0.068(11) -0.032(9)
C53 0.092(12) 0.107(12) 0.104(13) 0.000(11) 0.022(10) 0.028(10)
C54 0.132(14) 0.136(14) 0.065(11) -0.036(11) -0.026(10) -0.013(11)

loop_
_atom_type_symbol
_atom_type_description
_atom_type_scat_dispersion_real
_atom_type_scat_dispersion_imag
_atom_type_scat_source
Li Li -0.0003 0.0001 'International Tables Vol C Tables 4.2.6.8 and 6.1.1.4'
H H 0.0000 0.0000 'International Tables Vol C Tables 4.2.6.8 and 6.1.1.4'
C C 0.0033 0.0016 'International Tables Vol C Tables 4.2.6.8 and 6.1.1.4'
N N 0.0061 0.0033 'International Tables Vol C Tables 4.2.6.8 and 6.1.1.4'
O O 0.0106 0.0060 'International Tables Vol C Tables 4.2.6.8 and 6.1.1.4'

loop_
_geom_angle_atom_site_label_1
_geom_angle_atom_site_label_2
_geom_angle_atom_site_label_3
_geom_angle
_geom_angle_site_symmetry_1
_geom_angle_site_symmetry_3
_geom_angle_publ_flag
O2 Li1 O1 97.5(9) . 3_666 ?
O2 Li1 N3 111.9(10) . . ?
O1 Li1 N3 113.7(10) 3_666 . ?
O2 Li1 N51 102.0(9) . 3_666 ?
O1 Li1 N51 115.6(10) 3_666 3_666 ?
N3 Li1 N51 114.1(10) . 3_666 ?
O2 Li1 Li2 48.1(7) . . ?
O1 Li1 Li2 53.7(7) 3_666 . ?
N3 Li1 Li2 109.0(10) . . ?
N51 Li1 Li2 135.0(11) 3_666 . ?
O2 Li1 Li3 50.7(7) . . ?
O1 Li1 Li3 111.4(9) 3_666 . ?
N3 Li1 Li3 133.5(10) . . ?
N51 Li1 Li3 51.7(7) 3_666 . ?
Li2 Li1 Li3 89.0(9) . . ?
O2 Li1 Li4 117.1(9) . 3_666 ?
O1 Li1 Li4 44.8(6) 3_666 3_666 ?
N3 Li1 Li4 128.0(10) . 3_666 ?
N51 Li1 Li4 71.9(7) 3_666 3_666 ?
Li2 Li1 Li4 91.7(8) . 3_666 ?
Li3 Li1 Li4 92.4(9) . 3_666 ?
O2 Li1 Li4 26.9(5) . . ?
O1 Li1 Li4 78.9(7) 3_666 . ?
N3 Li1 Li4 137.7(9) . . ?
N51 Li1 Li4 92.7(7) 3_666 . ?
Li2 Li1 Li4 44.5(6) . . ?
Li3 Li1 Li4 44.5(6) . . ?
Li4 Li1 Li4 90.2(7) 3_666 . ?
O2 Li2 O60 120.9(11) . . ?
O2 Li2 N50 106.3(10) . . ?
O60 Li2 N50 112.6(11) . . ?
O2 Li2 O1 96.4(9) . 3_666 ?
O60 Li2 O1 109.3(10) . 3_666 ?
N50 Li2 O1 110.1(10) . 3_666 ?
O2 Li2 Li4 51.9(7) . . ?
O60 Li2 Li4 142.7(11) . . ?
N50 Li2 Li4 54.6(7) . . ?
O1 Li2 Li4 107.9(10) 3_666 . ?
O2 Li2 Li1 50.2(7) . . ?
O60 Li2 Li1 112.8(11) . . ?
N50 Li2 Li1 134.5(11) . . ?
O1 Li2 Li1 50.4(7) 3_666 . ?
Li4 Li2 Li1 89.5(9) . . ?
O2 Li2 Li3 115.7(10) . 3_666 ?
O60 Li2 Li3 119.3(9) . 3_666 ?
N50 Li2 Li3 68.4(7) . 3_666 ?
O1 Li2 Li3 42.5(6) 3_666 3_666 ?
Li4 Li2 Li3 90.2(8) . 3_666 ?
Li1 Li2 Li3 87.0(9) . 3_666 ?
O2 Li2 Li3 25.0(5) . . ?
O60 Li2 Li3 144.5(10) . . ?
N50 Li2 Li3 95.1(8) . . ?
O1 Li2 Li3 79.3(7) 3_666 . ?
Li4 Li2 Li3 43.8(7) . . ?
Li1 Li2 Li3 45.8(6) . . ?
Li3 Li2 Li3 90.8(7) 3_666 . ?
O2 Li3 O1 96.8(9) . . ?
O2 Li3 N51 100.7(9) . 3_666 ?
O1 Li3 N51 110.6(10) . 3_666 ?
O2 Li3 N20 117.3(10) . . ?
O1 Li3 N20 108.5(9) . . ?
N51 Li3 N20 120.4(10) 3_666 . ?
O2 Li3 Li4 51.2(7) . . ?
O1 Li3 Li4 51.4(7) . . ?
N51 Li3 Li4 133.3(10) 3_666 . ?
N20 Li3 Li4 106.2(10) . . ?
O2 Li3 Li1 49.2(6) . . ?
O1 Li3 Li1 106.3(9) . . ?
N51 Li3 Li1 51.9(7) 3_666 . ?
N20 Li3 Li1 144.1(10) . . ?
Li4 Li3 Li1 88.8(9) . . ?
O2 Li3 Li2 112.7(9) . 3_666 ?
O1 Li3 Li2 44.7(6) . 3_666 ?
N51 Li3 Li2 66.7(8) 3_666 3_666 ?
N20 Li3 Li2 125.8(9) . 3_666 ?
Li4 Li3 Li2 89.0(8) . 3_666 ?
Li1 Li3 Li2 85.9(8) . 3_666 ?
O2 Li3 Li2 23.7(5) . . ?
O1 Li3 Li2 77.6(7) . . ?
N51 Li3 Li2 94.5(8) 3_666 . ?
N20 Li3 Li2 137.0(9) . . ?
Li4 Li3 Li2 43.8(6) . . ?
Li1 Li3 Li2 45.2(6) . . ?
Li2 Li3 Li2 89.2(7) 3_666 . ?
O2 Li4 O1 98.9(9) . . ?
O2 Li4 N10 117.9(9) . . ?
O1 Li4 N10 101.8(8) . . ?
O2 Li4 N50 101.6(9) . . ?
O1 Li4 N50 113.6(9) . . ?
N10 Li4 N50 121.2(10) . . ?
O2 Li4 Li2 49.2(7) . . ?
O1 Li4 Li2 112.0(10) . . ?
N10 Li4 Li2 145.0(10) . . ?
N50 Li4 Li2 52.6(7) . . ?
O2 Li4 Li3 52.3(7) . . ?
O1 Li4 Li3 52.6(7) . . ?
N10 Li4 Li3 101.1(9) . . ?
N50 Li4 Li3 137.7(11) . . ?
Li2 Li4 Li3 92.5(9) . . ?
O2 Li4 Li1 116.5(9) . 3_666 ?
O1 Li4 Li1 45.6(6) . 3_666 ?
N10 Li4 Li1 119.7(9) . 3_666 ?
N50 Li4 Li1 68.9(7) . 3_666 ?
Li2 Li4 Li1 91.5(8) . 3_666 ?
Li3 Li4 Li1 92.1(9) . 3_666 ?
O2 Li4 Li1 26.7(5) . . ?
O1 Li4 Li1 78.5(7) . . ?
N10 Li4 Li1 139.4(9) . . ?
N50 Li4 Li1 94.2(7) . . ?
Li2 Li4 Li1 46.0(7) . . ?
Li3 Li4 Li1 46.6(6) . . ?
Li1 Li4 Li1 89.8(7) 3_666 . ?
N1 Li5 N31 106.8(12) . . ?
N1 Li5 O70 105.1(12) . . ?
N31 Li5 O70 106.0(12) . . ?
N1 Li5 N41 138.1(13) . . ?
N31 Li5 N41 96.2(11) . . ?
O70 Li5 N41 101.4(11) . . ?
C2 N1 Li5 141.3(12) . . ?
C2 N2 C3 128.4(11) . . ?
C2 N2 C4 114.2(11) . . ?
C3 N2 C4 115.2(11) . . ?
N11 C1 N21 112.4(12) . . ?
N11 C1 C2 122.7(12) . . ?
N21 C1 C2 119.9(12) . . ?
N1 C2 N2 126.0(12) . . ?
N1 C2 C1 118.0(13) . . ?
N2 C2 C1 115.9(12) . . ?
C6 N3 Li1 137.7(13) . . ?
N40 C5 C6 124.1(12) . . ?
N40 C5 N30 114.7(11) . . ?
C6 C5 N30 117.3(11) . . ?
N3 C6 C5 176.1(17) . . ?
Li4 O1 Li1 89.6(8) . 3_666 ?
Li4 O1 Li3 76.0(8) . . ?
Li1 O1 Li3 142.1(8) 3_666 . ?
Li4 O1 Li2 140.1(8) . 3_666 ?
Li1 O1 Li2 75.9(8) 3_666 3_666 ?
Li3 O1 Li2 92.9(9) . 3_666 ?
Li2 O2 Li1 81.7(9) . . ?
Li2 O2 Li4 78.9(9) . . ?
Li1 O2 Li4 126.3(8) . . ?
Li2 O2 Li3 131.3(9) . . ?
Li1 O2 Li3 80.1(8) . . ?
Li4 O2 Li3 76.5(8) . . ?
C10 N10 N11 109.8(11) . . ?
C10 N10 Li4 119.5(10) . . ?
N11 N10 Li4 127.7(10) . . ?
C1 N11 N10 124.3(11) . . ?
C1 N11 C12 129.9(12) . . ?
N10 N11 C12 105.8(11) . . ?
N10 C10 C11 107.8(12) . . ?
N10 C10 C13 122.9(13) . . ?
C11 C10 C13 128.9(14) . . ?
C12 C11 C10 108.4(14) . . ?
C11 C12 N11 108.0(14) . . ?
C11 C12 C14 133.0(18) . . ?
N11 C12 C14 119.0(15) . . ?
C22 N20 N21 106.0(10) . . ?
C22 N20 Li3 120.9(10) . . ?
N21 N20 Li3 123.1(9) . . ?
N20 N21 C20 105.3(11) . . ?
N20 N21 C1 124.3(11) . . ?
C20 N21 C1 130.3(12) . . ?
C21 C20 N21 112.3(12) . . ?
C21 C20 C23 131.2(13) . . ?
N21 C20 C23 116.4(12) . . ?
C20 C21 C22 104.7(13) . . ?
N20 C22 C21 111.4(12) . . ?
N20 C22 C24 118.4(11) . . ?
C21 C22 C24 130.1(13) . . ?
C32 N30 N31 112.1(11) . . ?
C32 N30 C5 134.7(13) . . ?
N31 N30 C5 112.4(11) . . ?
C30 N31 N30 100.1(10) . . ?
C30 N31 Li5 142.4(12) . . ?
N30 N31 Li5 116.7(10) . . ?
N31 C30 C31 113.3(12) . . ?
N31 C30 C33 120.8(14) . . ?
C31 C30 C33 125.6(14) . . ?
C32 C31 C30 106.5(14) . . ?
N30 C32 C31 107.9(14) . . ?
N30 C32 C34 125.2(14) . . ?
C31 C32 C34 126.8(16) . . ?
C40 N40 C5 130.9(13) . . ?
C40 N40 N41 108.7(11) . . ?
C5 N40 N41 120.1(10) . . ?
C42 N41 N40 108.1(11) . . ?
C42 N41 Li5 139.1(13) . . ?
N40 N41 Li5 111.9(10) . . ?
N40 C40 C41 105.3(15) . . ?
N40 C40 C43 120.8(15) . . ?
C41 C40 C43 133.6(16) . . ?
C40 C41 C42 111.0(16) . . ?
N41 C42 C41 106.9(15) . . ?
N41 C42 C44 123.6(15) . . ?
C41 C42 C44 129.3(16) . . ?
C50 N50 N51 107.3(11) . . ?
C50 N50 Li2 129.7(12) . . ?
N51 N50 Li2 111.1(10) . . ?
C50 N50 Li4 120.9(11) . . ?
N51 N50 Li4 111.2(9) . . ?
Li2 N50 Li4 72.8(8) . . ?
C52 N51 N50 103.7(10) . . ?
C52 N51 Li3 129.4(11) . 3_666 ?
N50 N51 Li3 113.8(10) . 3_666 ?
C52 N51 Li1 123.2(11) . 3_666 ?
N50 N51 Li1 107.8(9) . 3_666 ?
Li3 N51 Li1 76.4(8) 3_666 3_666 ?
N50 C50 C51 113.8(13) . . ?
N50 C50 C54 119.1(15) . . ?
C51 C50 C54 127.1(16) . . ?
C50 C51 C52 98.0(14) . . ?
N51 C52 C51 117.2(12) . . ?
N51 C52 C53 118.7(16) . . ?
C51 C52 C53 123.9(17) . . ?
C63 O60 C60 116.6(10) . . ?
C63 O60 Li2 118.0(10) . . ?
C60 O60 Li2 125.1(10) . . ?
O60 C60 C61 103.8(12) . . ?
C62 C61 C60 104.5(16) . . ?
C61 C62 C63 109.8(15) . . ?
O60 C63 C62 103.1(12) . . ?
C70 O70 C73 108.8(11) . . ?
C70 O70 Li5 126.4(11) . . ?
C73 O70 Li5 123.5(12) . . ?
C71 C70 O70 109.2(15) . . ?
C70 C71 C72 101.7(18) . . ?
C73 C72 C71 114.4(18) . . ?
C72 C73 O70 96.3(14) . . ?

loop_
_geom_bond_atom_site_label_1
_geom_bond_atom_site_label_2
_geom_bond_distance
_geom_bond_site_symmetry_2
_geom_bond_publ_flag
Li1 O2 1.94(2) . ?
Li1 O1 1.99(2) 3_666 ?
Li1 N3 2.03(2) . ?
Li1 N51 2.05(2) 3_666 ?
Li1 Li2 2.51(3) . ?
Li1 Li3 2.53(3) . ?
Li1 Li4 2.79(3) 3_666 ?
Li1 Li4 3.48(3) . ?
Li2 O2 1.89(2) . ?
Li2 O60 1.98(2) . ?
Li2 N50 2.03(2) . ?
Li2 O1 2.08(2) 3_666 ?
Li2 Li4 2.44(3) . ?
Li2 Li3 2.96(3) 3_666 ?
Li2 Li3 3.53(3) . ?
Li3 O2 1.99(2) . ?
Li3 O1 2.00(2) . ?
Li3 N51 2.04(2) 3_666 ?
Li3 N20 2.10(2) . ?
Li3 Li4 2.44(3) . ?
Li3 Li2 2.96(3) 3_666 ?
Li4 O2 1.96(2) . ?
Li4 O1 1.97(2) . ?
Li4 N10 2.08(2) . ?
Li4 N50 2.09(2) . ?
Li4 Li1 2.79(3) 3_666 ?
Li5 N1 1.97(3) . ?
Li5 N31 2.00(3) . ?
Li5 O70 2.08(3) . ?
Li5 N41 2.09(3) . ?
N1 C2 1.304(12) . ?
N2 C2 1.390(14) . ?
N2 C3 1.443(12) . ?
N2 C4 1.468(12) . ?
C1 N11 1.352(13) . ?
C1 N21 1.386(12) . ?
C1 C2 1.459(15) . ?
N3 C6 1.046(11) . ?
C5 N40 1.331(12) . ?
C5 C6 1.456(15) . ?
C5 N30 1.470(13) . ?
O1 Li1 1.99(2) 3_666 ?
O1 Li2 2.08(2) 3_666 ?
N10 C10 1.327(13) . ?
N10 N11 1.381(11) . ?
N11 C12 1.405(17) . ?
C10 C11 1.391(15) . ?
C10 C13 1.531(15) . ?
C11 C12 1.341(16) . ?
C12 C14 1.501(16) . ?
N20 C22 1.336(12) . ?
N20 N21 1.376(11) . ?
N21 C20 1.391(12) . ?
C20 C21 1.282(14) . ?
C20 C23 1.572(15) . ?
C21 C22 1.386(14) . ?
C22 C24 1.502(15) . ?
N30 C32 1.347(14) . ?
N30 N31 1.458(12) . ?
N31 C30 1.358(13) . ?
C30 C31 1.408(16) . ?
C30 C33 1.563(15) . ?
C31 C32 1.345(15) . ?
C32 C34 1.546(16) . ?
N40 C40 1.300(14) . ?
N40 N41 1.391(11) . ?
N41 C42 1.251(14) . ?
C40 C41 1.312(17) . ?
C40 C43 1.488(16) . ?
C41 C42 1.353(16) . ?
C42 C44 1.492(15) . ?
N50 C50 1.332(15) . ?
N50 N51 1.403(11) . ?
N51 C52 1.309(17) . ?
N51 Li3 2.04(2) 3_666 ?
N51 Li1 2.05(2) 3_666 ?
C50 C51 1.396(16) . ?
C50 C54 1.532(16) . ?
C51 C52 1.400(18) . ?
C52 C53 1.491(15) . ?
O60 C63 1.394(14) . ?
O60 C60 1.461(13) . ?
C60 C61 1.59(2) . ?
C61 C62 1.50(2) . ?
C62 C63 1.564(18) . ?
O70 C70 1.488(15) . ?
O70 C73 1.521(15) . ?
C70 C71 1.43(2) . ?
C71 C72 1.53(2) . ?
C72 C73 1.50(2) . ?
